data_4028030
loop_
_publ_author_name
'Hui Han'
'Wenling Zhao'
'Jinsheng Song'
'Chunli Li'
'Hua Wang'

_publ_section_title
;
 Selectivity of Br/Li Exchange and Deprotonation of
 4,4'-Dibromo-3,3'-bithiophene for Synthesis of Symmetrical and
 Unsymmetrical Dithienoheteroaromatic Rings
;
_journal_name_full 'Journal of Organic Chemistry'
_journal_page_first 2726
_journal_page_last 2730
_journal_paper_doi 10.1021/jo302635y
_journal_volume 78
_journal_year 2013
_chemical_formula_sum 'C9 H3 Br O S2'
_chemical_formula_weight 271.14
_chemical_name_systematic
; 
 ? 
;
_space_group_IT_number 2
_symmetry_cell_setting triclinic
_symmetry_space_group_name_Hall '-P 1'
_symmetry_space_group_name_H-M 'P -1'
_atom_sites_solution_hydrogens geom
_atom_sites_solution_primary direct
_atom_sites_solution_secondary difmap
_audit_creation_method SHELXL-97
_cell_angle_alpha 84.27(2)
_cell_angle_beta 84.91(2)
_cell_angle_gamma 82.84(2)
_cell_formula_units_Z 4
_cell_length_a 7.802(10)
_cell_length_b 7.872(11)
_cell_length_c 15.48(2)
_cell_measurement_temperature 296(2)
_cell_volume 936(2)
_computing_cell_refinement 'Bruker SAINT'
_computing_data_collection 'Bruker APEX2'
_computing_data_reduction 'Bruker SAINT'
_computing_molecular_graphics 'Bruker SHELXTL'
_computing_publication_material 'Bruker SHELXTL'
_computing_structure_refinement 'SHELXL-97 (Sheldrick, 2008)'
_computing_structure_solution 'SHELXS-97 (Sheldrick, 2008)'
_diffrn_ambient_temperature 296(2)
_diffrn_measured_fraction_theta_full 0.921
_diffrn_measured_fraction_theta_max 0.921
_diffrn_measurement_device_type 'Bruker APEX-II CCD'
_diffrn_measurement_method '\f and \w scans'
_diffrn_radiation_monochromator graphite
_diffrn_radiation_source 'fine-focus sealed tube'
_diffrn_radiation_type MoK\a
_diffrn_radiation_wavelength 0.71073
_diffrn_reflns_av_R_equivalents 0.0451
_diffrn_reflns_av_sigmaI/netI 0.1216
_diffrn_reflns_limit_h_max 9
_diffrn_reflns_limit_h_min -7
_diffrn_reflns_limit_k_max 9
_diffrn_reflns_limit_k_min -8
_diffrn_reflns_limit_l_max 13
_diffrn_reflns_limit_l_min -18
_diffrn_reflns_number 3851
_diffrn_reflns_theta_full 25.00
_diffrn_reflns_theta_max 25.00
_diffrn_reflns_theta_min 2.62
_exptl_absorpt_coefficient_mu 4.787
_exptl_absorpt_correction_T_max 0.5337
_exptl_absorpt_correction_T_min 0.4632
_exptl_absorpt_correction_type multi-scan
_exptl_absorpt_process_details SADABS
_exptl_crystal_colour yellow
_exptl_crystal_density_diffrn 1.924
_exptl_crystal_description block
_exptl_crystal_F_000 528
_exptl_crystal_size_max 0.19
_exptl_crystal_size_mid 0.17
_exptl_crystal_size_min 0.15
_refine_diff_density_max 1.009
_refine_diff_density_min -1.538
_refine_diff_density_rms 0.175
_refine_ls_extinction_method none
_refine_ls_goodness_of_fit_ref 1.006
_refine_ls_hydrogen_treatment constr
_refine_ls_matrix_type full
_refine_ls_number_parameters 235
_refine_ls_number_reflns 3039
_refine_ls_number_restraints 0
_refine_ls_restrained_S_all 1.006
_refine_ls_R_factor_all 0.1331
_refine_ls_R_factor_gt 0.0739
_refine_ls_shift/su_max 0.000
_refine_ls_shift/su_mean 0.000
_refine_ls_structure_factor_coef Fsqd
_refine_ls_weighting_details 'calc w=1/[\s^2^(Fo^2^)+(0.0606P)^2^+5.0000P] where P=(Fo^2^+2Fc^2^)/3'
_refine_ls_weighting_scheme calc
_refine_ls_wR_factor_gt 0.1632
_refine_ls_wR_factor_ref 0.1802
_reflns_number_gt 1695
_reflns_number_total 3039
_reflns_threshold_expression >2sigma(I)
_cod_data_source_file jo302635y_si_002.cif
_cod_data_source_block a
_cod_original_sg_symbol_H-M 'P -1 '
_cod_database_code 4028030

loop_
_symmetry_equiv_pos_as_xyz
'x, y, z'
'-x, -y, -z'

loop_
_atom_site_label
_atom_site_type_symbol
_atom_site_fract_x
_atom_site_fract_y
_atom_site_fract_z
_atom_site_U_iso_or_equiv
_atom_site_adp_type
_atom_site_occupancy
_atom_site_symmetry_multiplicity
_atom_site_calc_flag
_atom_site_refinement_flags
Br1 Br 0.11163(17) 0.14028(16) 1.13974(8) 0.0591(4) Uani 1 1 d .
Br2 Br -0.06775(16) 0.44338(16) 0.30093(8) 0.0594(4) Uani 1 1 d .
C1 C 0.4477(14) 0.0034(14) 0.7869(7) 0.052(3) Uani 1 1 d .
H1 H 0.4958 -0.0471 0.7371 0.062 Uiso 1 1 calc R
C2 C 0.3796(14) -0.0857(13) 0.8603(7) 0.044(3) Uani 1 1 d .
C3 C 0.3203(13) 0.0246(13) 0.9295(7) 0.040(3) Uani 1 1 d .
C4 C 0.3387(13) 0.1927(14) 0.9045(7) 0.049(3) Uani 1 1 d .
H4 H 0.3052 0.2822 0.9396 0.059 Uiso 1 1 calc R
C5 C 0.2487(13) -0.0829(14) 1.0031(7) 0.044(3) Uani 1 1 d .
C6 C 0.2694(15) -0.2546(13) 0.9802(7) 0.048(3) Uani 1 1 d .
C7 C 0.3536(15) -0.2688(16) 0.8908(8) 0.057(3) Uani 1 1 d .
C8 C 0.1619(15) -0.0699(15) 1.0873(7) 0.054(3) Uani 1 1 d .
C9 C 0.1203(15) -0.2253(16) 1.1266(8) 0.061(3) Uani 1 1 d .
H9 H 0.0643 -0.2395 1.1820 0.074 Uiso 1 1 calc R
C10 C 0.2975(15) 0.4267(15) 0.3121(7) 0.055(3) Uani 1 1 d .
H10 H 0.3092 0.4774 0.2553 0.066 Uiso 1 1 calc R
C11 C 0.1449(14) 0.3940(13) 0.3527(7) 0.041(3) Uani 1 1 d .
C12 C 0.1618(13) 0.3108(12) 0.4386(7) 0.039(3) Uani 1 1 d .
C13 C 0.3320(15) 0.2910(14) 0.4585(7) 0.050(3) Uani 1 1 d .
C14 C 0.3477(15) 0.1855(15) 0.5439(7) 0.052(3) Uani 1 1 d .
C15 C 0.1703(14) 0.1608(14) 0.5757(7) 0.045(3) Uani 1 1 d .
C16 C 0.0546(13) 0.2356(13) 0.5104(6) 0.039(3) Uani 1 1 d .
C17 C -0.1136(14) 0.2124(13) 0.5367(7) 0.048(3) Uani 1 1 d .
H17 H -0.2068 0.2541 0.5040 0.058 Uiso 1 1 calc R
C18 C 0.0861(14) 0.0792(13) 0.6463(7) 0.046(3) Uani 1 1 d .
H18 H 0.1409 0.0211 0.6935 0.055 Uiso 1 1 calc R
O1 O 0.3839(12) -0.3947(11) 0.8501(6) 0.076(3) Uani 1 1 d .
O2 O 0.4855(11) 0.1460(13) 0.5804(5) 0.075(3) Uani 1 1 d .
S1 S 0.4329(4) 0.2187(4) 0.7985(2) 0.0576(9) Uani 1 1 d .
S2 S 0.1840(5) -0.3915(4) 1.0613(2) 0.0640(9) Uani 1 1 d .
S3 S 0.4712(4) 0.3656(5) 0.3753(2) 0.0673(10) Uani 1 1 d .
S4 S -0.1336(4) 0.0974(4) 0.63702(18) 0.0531(8) Uani 1 1 d .

loop_
_atom_site_aniso_label
_atom_site_aniso_U_11
_atom_site_aniso_U_22
_atom_site_aniso_U_33
_atom_site_aniso_U_23
_atom_site_aniso_U_13
_atom_site_aniso_U_12
Br1 0.0721(9) 0.0525(8) 0.0502(8) -0.0022(5) -0.0007(6) -0.0025(6)
Br2 0.0544(8) 0.0637(9) 0.0557(8) 0.0115(6) -0.0041(6) -0.0026(6)
C1 0.058(7) 0.053(7) 0.039(7) 0.003(5) 0.001(6) 0.004(6)
C2 0.048(7) 0.036(6) 0.046(7) 0.006(5) -0.009(6) -0.002(5)
C3 0.040(6) 0.035(6) 0.044(7) 0.007(5) -0.014(5) -0.007(5)
C4 0.042(7) 0.047(7) 0.058(8) 0.003(5) -0.011(6) -0.005(5)
C5 0.041(6) 0.049(7) 0.040(7) 0.002(5) -0.003(5) -0.009(5)
C6 0.072(8) 0.028(6) 0.041(7) 0.004(5) -0.002(6) -0.006(5)
C7 0.064(8) 0.048(8) 0.060(8) -0.005(6) -0.009(7) -0.011(7)
C8 0.054(7) 0.053(8) 0.053(8) 0.009(6) 0.002(6) -0.013(6)
C9 0.049(7) 0.071(9) 0.061(8) 0.015(6) 0.004(6) -0.013(6)
C10 0.068(8) 0.061(8) 0.034(6) 0.013(5) 0.002(6) -0.021(7)
C11 0.052(7) 0.041(6) 0.034(6) -0.004(5) -0.010(5) -0.012(5)
C12 0.035(6) 0.038(6) 0.045(7) -0.008(5) 0.009(5) -0.014(5)
C13 0.055(8) 0.053(7) 0.043(7) 0.003(5) 0.002(6) -0.022(6)
C14 0.038(7) 0.068(8) 0.047(7) 0.006(6) 0.001(6) -0.002(6)
C15 0.046(7) 0.052(7) 0.037(6) -0.008(5) 0.004(5) -0.008(6)
C16 0.042(6) 0.041(6) 0.028(6) 0.007(4) 0.002(5) 0.003(5)
C17 0.045(7) 0.041(7) 0.054(7) 0.004(5) 0.004(6) -0.003(5)
C18 0.053(7) 0.043(7) 0.042(7) 0.000(5) -0.009(6) -0.006(6)
O1 0.109(8) 0.050(6) 0.067(6) -0.007(5) 0.007(5) -0.008(5)
O2 0.053(5) 0.124(8) 0.045(5) 0.011(5) -0.001(4) -0.014(5)
S1 0.061(2) 0.0535(19) 0.055(2) 0.0148(14) 0.0048(16) -0.0165(16)
S2 0.089(2) 0.0434(18) 0.058(2) 0.0121(14) -0.0020(18) -0.0145(17)
S3 0.0481(19) 0.092(3) 0.058(2) 0.0185(17) 0.0063(16) -0.0189(18)
S4 0.0512(18) 0.063(2) 0.0416(17) 0.0042(14) 0.0099(14) -0.0113(15)

loop_
_atom_type_symbol
_atom_type_description
_atom_type_scat_dispersion_real
_atom_type_scat_dispersion_imag
_atom_type_scat_source
C C 0.0033 0.0016 'International Tables Vol C Tables 4.2.6.8 and 6.1.1.4'
H H 0.0000 0.0000 'International Tables Vol C Tables 4.2.6.8 and 6.1.1.4'
O O 0.0106 0.0060 'International Tables Vol C Tables 4.2.6.8 and 6.1.1.4'
S S 0.1246 0.1234 'International Tables Vol C Tables 4.2.6.8 and 6.1.1.4'
Br Br -0.2901 2.4595 'International Tables Vol C Tables 4.2.6.8 and 6.1.1.4'

loop_
_geom_angle_atom_site_label_1
_geom_angle_atom_site_label_2
_geom_angle_atom_site_label_3
_geom_angle
C2 C1 S1 111.6(8)
C2 C1 H1 124.2
S1 C1 H1 124.2
C1 C2 C3 112.4(9)
C1 C2 C7 137.7(11)
C3 C2 C7 109.9(9)
C4 C3 C2 112.1(9)
C4 C3 C5 140.2(10)
C2 C3 C5 107.5(9)
C3 C4 S1 111.4(9)
C3 C4 H4 124.3
S1 C4 H4 124.3
C6 C5 C8 111.3(9)
C6 C5 C3 107.9(9)
C8 C5 C3 140.7(10)
C5 C6 C7 111.8(9)
C5 C6 S2 111.7(8)
C7 C6 S2 136.4(9)
O1 C7 C6 128.8(11)
O1 C7 C2 128.3(11)
C6 C7 C2 102.8(10)
C9 C8 C5 112.9(11)
C9 C8 Br1 123.8(9)
C5 C8 Br1 123.2(8)
C8 C9 S2 112.2(9)
C8 C9 H9 123.9
S2 C9 H9 123.9
C11 C10 S3 113.7(8)
C11 C10 H10 123.2
S3 C10 H10 123.2
C10 C11 C12 112.4(10)
C10 C11 Br2 123.8(8)
C12 C11 Br2 123.7(8)
C13 C12 C11 110.7(9)
C13 C12 C16 110.0(10)
C11 C12 C16 139.2(10)
C12 C13 C14 109.1(9)
C12 C13 S3 113.6(8)
C14 C13 S3 136.6(9)
O2 C14 C15 130.0(10)
O2 C14 C13 124.8(10)
C15 C14 C13 104.9(10)
C18 C15 C16 112.7(9)
C18 C15 C14 138.0(11)
C16 C15 C14 109.1(9)
C17 C16 C15 111.2(9)
C17 C16 C12 142.2(10)
C15 C16 C12 106.6(9)
C16 C17 S4 112.5(9)
C16 C17 H17 123.7
S4 C17 H17 123.7
C15 C18 S4 111.7(9)
C15 C18 H18 124.2
S4 C18 H18 124.2
C1 S1 C4 92.4(5)
C6 S2 C9 91.8(5)
C13 S3 C10 89.6(6)
C17 S4 C18 91.8(5)

loop_
_geom_bond_atom_site_label_1
_geom_bond_atom_site_label_2
_geom_bond_distance
Br1 C8 1.898(12)
Br2 C11 1.886(11)
C1 C2 1.376(14)
C1 S1 1.710(12)
C1 H1 0.9300
C2 C3 1.453(14)
C2 C7 1.503(15)
C3 C4 1.363(14)
C3 C5 1.462(13)
C4 S1 1.741(11)
C4 H4 0.9300
C5 C6 1.418(14)
C5 C8 1.422(14)
C6 C7 1.486(15)
C6 S2 1.716(10)
C7 O1 1.214(13)
C8 C9 1.374(15)
C9 S2 1.730(13)
C9 H9 0.9300
C10 C11 1.338(14)
C10 S3 1.734(12)
C10 H10 0.9300
C11 C12 1.433(14)
C12 C13 1.376(15)
C12 C16 1.453(13)
C13 C14 1.496(15)
C13 S3 1.716(11)
C14 O2 1.250(13)
C14 C15 1.457(14)
C15 C18 1.370(14)
C15 C16 1.448(14)
C16 C17 1.368(14)
C17 S4 1.723(11)
C17 H17 0.9300
C18 S4 1.720(11)
C18 H18 0.9300

loop_
_geom_torsion_atom_site_label_1
_geom_torsion_atom_site_label_2
_geom_torsion_atom_site_label_3
_geom_torsion_atom_site_label_4
_geom_torsion
S1 C1 C2 C3 -2.6(12)
S1 C1 C2 C7 179.9(12)
C1 C2 C3 C4 2.7(13)
C7 C2 C3 C4 -179.0(9)
C1 C2 C3 C5 179.1(9)
C7 C2 C3 C5 -2.6(12)
C2 C3 C4 S1 -1.6(12)
C5 C3 C4 S1 -176.3(12)
C4 C3 C5 C6 176.7(13)
C2 C3 C5 C6 1.9(12)
C4 C3 C5 C8 -1(3)
C2 C3 C5 C8 -175.4(14)
C8 C5 C6 C7 177.7(10)
C3 C5 C6 C7 -0.5(13)
C8 C5 C6 S2 -0.3(13)
C3 C5 C6 S2 -178.4(7)
C5 C6 C7 O1 -176.8(13)
S2 C6 C7 O1 0(2)
C5 C6 C7 C2 -1.1(13)
S2 C6 C7 C2 176.2(11)
C1 C2 C7 O1 -4(2)
C3 C2 C7 O1 178.0(12)
C1 C2 C7 C6 179.8(13)
C3 C2 C7 C6 2.2(12)
C6 C5 C8 C9 0.6(15)
C3 C5 C8 C9 177.8(13)
C6 C5 C8 Br1 179.9(8)
C3 C5 C8 Br1 -3(2)
C5 C8 C9 S2 -0.7(14)
Br1 C8 C9 S2 -180.0(6)
S3 C10 C11 C12 -1.8(12)
S3 C10 C11 Br2 -179.4(6)
C10 C11 C12 C13 2.1(13)
Br2 C11 C12 C13 179.6(7)
C10 C11 C12 C16 -175.3(12)
Br2 C11 C12 C16 2.3(18)
C11 C12 C13 C14 -173.3(9)
C16 C12 C13 C14 4.9(12)
C11 C12 C13 S3 -1.5(12)
C16 C12 C13 S3 176.7(7)
C12 C13 C14 O2 -179.3(12)
S3 C13 C14 O2 12(2)
C12 C13 C14 C15 -5.6(12)
S3 C13 C14 C15 -174.7(10)
O2 C14 C15 C18 -8(2)
C13 C14 C15 C18 179.1(13)
O2 C14 C15 C16 177.4(13)
C13 C14 C15 C16 4.1(12)
C18 C15 C16 C17 2.4(13)
C14 C15 C16 C17 178.8(9)
C18 C15 C16 C12 -177.7(9)
C14 C15 C16 C12 -1.4(12)
C13 C12 C16 C17 177.5(14)
C11 C12 C16 C17 -5(2)
C13 C12 C16 C15 -2.2(12)
C11 C12 C16 C15 175.2(12)
C15 C16 C17 S4 -1.7(12)
C12 C16 C17 S4 178.6(12)
C16 C15 C18 S4 -2.1(12)
C14 C15 C18 S4 -176.9(12)
C2 C1 S1 C4 1.4(9)
C3 C4 S1 C1 0.2(9)
C5 C6 S2 C9 -0.1(9)
C7 C6 S2 C9 -177.3(13)
C8 C9 S2 C6 0.4(10)
C12 C13 S3 C10 0.4(9)
C14 C13 S3 C10 169.2(13)
C11 C10 S3 C13 0.8(9)
C16 C17 S4 C18 0.5(9)
C15 C18 S4 C17 1.0(9)
